data_2235690
loop_
_publ_author_name
'Sert\,celik, Mustafa'
'\,Caylak Deliba\,s, Nagihan'
'Necefo\(glu, Hacali'
'H\"okelek, Tuncer'

_publ_section_title
;
 Diaquabis(4-formylbenzoato-\k<i>O</i>^1^)bis(nicotinamide-\k<i>N</i>^1^)nickel(II)
;
_journal_coeditor_code XU5564
_journal_issue 7
_journal_name_full 'Acta Crystallographica Section E'
_journal_page_first m946
_journal_page_last m947
_journal_paper_doi 10.1107/S1600536812026943
_journal_volume 68
_journal_year 2012
_chemical_formula_iupac '[Ni (C8 H5 O3)2 (C6 H6 N2 O)2 (H2 O)2]'
_chemical_formula_moiety 'C28 H26 N4 Ni O10'
_chemical_formula_sum 'C28 H26 N4 Ni O10'
_chemical_formula_weight 637.22
_chemical_name_systematic
;
Diaquabis(4-formylbenzoato-\k<i>O</i>^1^)bis(nicotinamide-
\k<i>N</i>^1^)nickel(II)
;
_space_group_IT_number 2
_symmetry_cell_setting triclinic
_symmetry_space_group_name_Hall '-P 1'
_symmetry_space_group_name_H-M 'P -1'
_atom_sites_solution_hydrogens geom
_atom_sites_solution_primary direct
_atom_sites_solution_secondary difmap
_audit_creation_method SHELXL-97
_cell_angle_alpha 78.260(3)
_cell_angle_beta 71.489(2)
_cell_angle_gamma 86.584(3)
_cell_formula_units_Z 1
_cell_length_a 7.7633(2)
_cell_length_b 9.8173(3)
_cell_length_c 9.8222(3)
_cell_measurement_reflns_used 9915
_cell_measurement_temperature 100(2)
_cell_measurement_theta_max 28.49
_cell_measurement_theta_min 2.23
_cell_volume 695.01(4)
_computing_cell_refinement 'SAINT (Bruker, 2007)'
_computing_data_collection 'APEX2 (Bruker, 2007)'
_computing_data_reduction 'SAINT (Bruker, 2007)'
_computing_molecular_graphics 'ORTEP-3 for Windows (Farrugia, 1997)'
_computing_publication_material 'WinGX (Farrugia, 1999) and PLATON (Spek, 2009)'
_computing_structure_refinement 'SHELXL97 (Sheldrick, 2008)'
_computing_structure_solution 'SHELXS97 (Sheldrick, 2008)'
_diffrn_ambient_temperature 100(2)
_diffrn_measured_fraction_theta_full 0.992
_diffrn_measured_fraction_theta_max 0.992
_diffrn_measurement_device_type 'Bruker Kappa APEXII CCD area-detector'
_diffrn_measurement_method '\f and \w scans'
_diffrn_radiation_monochromator graphite
_diffrn_radiation_source 'fine-focus sealed tube'
_diffrn_radiation_type MoK\a
_diffrn_radiation_wavelength 0.71073
_diffrn_reflns_av_R_equivalents 0.0167
_diffrn_reflns_av_sigmaI/netI 0.0144
_diffrn_reflns_limit_h_max 10
_diffrn_reflns_limit_h_min -10
_diffrn_reflns_limit_k_max 11
_diffrn_reflns_limit_k_min -13
_diffrn_reflns_limit_l_max 13
_diffrn_reflns_limit_l_min -13
_diffrn_reflns_number 12101
_diffrn_reflns_theta_full 28.49
_diffrn_reflns_theta_max 28.49
_diffrn_reflns_theta_min 2.23
_exptl_absorpt_coefficient_mu 0.764
_exptl_absorpt_correction_T_max 0.8048
_exptl_absorpt_correction_T_min 0.6927
_exptl_absorpt_correction_type multi-scan
_exptl_absorpt_process_details '(SADABS; Bruker, 2005)'
_exptl_crystal_colour blue
_exptl_crystal_density_diffrn 1.522
_exptl_crystal_density_method 'not measured'
_exptl_crystal_description block
_exptl_crystal_F_000 330
_exptl_crystal_size_max 0.52
_exptl_crystal_size_mid 0.32
_exptl_crystal_size_min 0.30
_refine_diff_density_max 0.396
_refine_diff_density_min -0.418
_refine_ls_extinction_method none
_refine_ls_goodness_of_fit_ref 1.065
_refine_ls_hydrogen_treatment mixed
_refine_ls_matrix_type full
_refine_ls_number_parameters 216
_refine_ls_number_reflns 3492
_refine_ls_number_restraints 0
_refine_ls_restrained_S_all 1.065
_refine_ls_R_factor_all 0.0237
_refine_ls_R_factor_gt 0.0234
_refine_ls_shift/su_max 0.000
_refine_ls_shift/su_mean 0.000
_refine_ls_structure_factor_coef Fsqd
_refine_ls_weighting_details 'calc w=1/[\s^2^(Fo^2^)+(0.0285P)^2^+0.3781P] where P=(Fo^2^+2Fc^2^)/3'
_refine_ls_weighting_scheme calc
_refine_ls_wR_factor_gt 0.0624
_refine_ls_wR_factor_ref 0.0626
_reflns_number_gt 3429
_reflns_number_total 3492
_reflns_threshold_expression I>2\s(I)
_cod_data_source_file xu5564.cif
_cod_data_source_block I
_cod_database_code 2235690
_cod_database_fobs_code 2235690

loop_
_symmetry_equiv_pos_as_xyz
'x, y, z'
'-x, -y, -z'

loop_
_atom_site_type_symbol
_atom_site_label
_atom_site_fract_x
_atom_site_fract_y
_atom_site_fract_z
_atom_site_U_iso_or_equiv
_atom_site_adp_type
_atom_site_calc_flag
_atom_site_refinement_flags
_atom_site_occupancy
_atom_site_symmetry_multiplicity
Ni Ni1 0.0000 0.0000 0.0000 0.01015(6) Uani d S 1 2
O O1 0.12386(11) 0.17618(8) 0.01075(9) 0.01391(16) Uani d . 1 1
O O2 -0.11022(11) 0.27566(9) 0.15727(9) 0.01583(16) Uani d . 1 1
O O3 0.49635(15) 0.66730(13) 0.32149(15) 0.0408(3) Uani d . 1 1
O O4 -0.43537(11) 0.00326(9) -0.33242(9) 0.01767(17) Uani d . 1 1
O O5 0.25997(11) -0.08088(9) -0.07688(9) 0.01421(16) Uani d . 1 1
H H51 0.342(3) -0.039(2) -0.144(2) 0.032(5) Uiso d . 1 1
H H52 0.234(3) -0.148(2) -0.110(2) 0.040(5) Uiso d . 1 1
N N1 -0.00291(12) 0.09073(10) -0.20966(10) 0.01250(17) Uani d . 1 1
N N2 -0.32830(15) 0.13256(11) -0.55956(11) 0.0177(2) Uani d . 1 1
H H21 -0.244(2) 0.1839(19) -0.627(2) 0.028(4) Uiso d . 1 1
H H22 -0.413(3) 0.1004(19) -0.584(2) 0.030(4) Uiso d . 1 1
C C1 0.05648(14) 0.26130(11) 0.09359(12) 0.01225(19) Uani d . 1 1
C C2 0.18641(14) 0.34931(11) 0.12534(12) 0.0124(2) Uani d . 1 1
C C3 0.12507(15) 0.47036(12) 0.18010(13) 0.0170(2) Uani d . 1 1
H H3 0.0075 0.5014 0.1876 0.020 Uiso calc R 1 1
C C4 0.23857(16) 0.54394(13) 0.22305(14) 0.0194(2) Uani d . 1 1
H H4 0.1981 0.6249 0.2586 0.023 Uiso calc R 1 1
C C5 0.41423(15) 0.49603(12) 0.21275(13) 0.0170(2) Uani d . 1 1
C C6 0.47692(15) 0.37788(12) 0.15551(13) 0.0169(2) Uani d . 1 1
H H6 0.5950 0.3476 0.1470 0.020 Uiso calc R 1 1
C C7 0.36357(15) 0.30452(12) 0.11081(13) 0.0148(2) Uani d . 1 1
H H7 0.4061 0.2259 0.0714 0.018 Uiso calc R 1 1
C C8 0.53770(17) 0.56908(15) 0.26220(16) 0.0258(3) Uani d . 1 1
H H8 0.662(2) 0.5300(18) 0.2443(19) 0.028(4) Uiso d . 1 1
C C9 -0.14477(14) 0.06781(11) -0.25219(12) 0.0125(2) Uani d . 1 1
H H9 -0.2401 0.0127 -0.1855 0.015 Uiso calc R 1 1
C C10 -0.15619(15) 0.12233(11) -0.39102(12) 0.0127(2) Uani d . 1 1
C C11 -0.01445(16) 0.20605(13) -0.48952(12) 0.0171(2) Uani d . 1 1
H H11 -0.0177 0.2445 -0.5834 0.020 Uiso calc R 1 1
C C12 0.13220(16) 0.23147(13) -0.44594(13) 0.0182(2) Uani d . 1 1
H H12 0.2282 0.2877 -0.5099 0.022 Uiso calc R 1 1
C C13 0.13333(15) 0.17183(12) -0.30580(12) 0.0149(2) Uani d . 1 1
H H13 0.2321 0.1885 -0.2771 0.018 Uiso calc R 1 1
C C14 -0.31879(15) 0.08302(12) -0.42590(12) 0.0136(2) Uani d . 1 1

loop_
_atom_site_aniso_label
_atom_site_aniso_U_11
_atom_site_aniso_U_22
_atom_site_aniso_U_33
_atom_site_aniso_U_12
_atom_site_aniso_U_13
_atom_site_aniso_U_23
Ni1 0.00887(9) 0.01238(10) 0.01030(10) -0.00088(7) -0.00393(7) -0.00292(7)
O1 0.0129(4) 0.0155(4) 0.0142(4) -0.0020(3) -0.0041(3) -0.0043(3)
O2 0.0111(4) 0.0180(4) 0.0189(4) -0.0010(3) -0.0039(3) -0.0057(3)
O3 0.0243(5) 0.0447(7) 0.0648(8) -0.0018(5) -0.0123(5) -0.0383(6)
O4 0.0159(4) 0.0236(4) 0.0141(4) -0.0064(3) -0.0060(3) -0.0012(3)
O5 0.0107(4) 0.0167(4) 0.0154(4) -0.0011(3) -0.0032(3) -0.0045(3)
N1 0.0119(4) 0.0141(4) 0.0127(4) -0.0009(3) -0.0049(3) -0.0032(3)
N2 0.0178(5) 0.0232(5) 0.0136(5) -0.0063(4) -0.0076(4) -0.0010(4)
C1 0.0130(5) 0.0121(5) 0.0119(5) -0.0017(4) -0.0056(4) 0.0004(4)
C2 0.0120(5) 0.0128(5) 0.0124(5) -0.0022(4) -0.0041(4) -0.0014(4)
C3 0.0116(5) 0.0160(5) 0.0239(6) 0.0006(4) -0.0052(4) -0.0061(4)
C4 0.0151(5) 0.0165(5) 0.0281(6) 0.0000(4) -0.0049(5) -0.0108(5)
C5 0.0140(5) 0.0174(5) 0.0210(5) -0.0028(4) -0.0053(4) -0.0064(4)
C6 0.0120(5) 0.0169(5) 0.0232(6) 0.0007(4) -0.0069(4) -0.0050(4)
C7 0.0133(5) 0.0131(5) 0.0188(5) 0.0005(4) -0.0052(4) -0.0048(4)
C8 0.0164(6) 0.0290(7) 0.0370(7) -0.0027(5) -0.0087(5) -0.0161(6)
C9 0.0114(5) 0.0139(5) 0.0127(5) -0.0016(4) -0.0039(4) -0.0027(4)
C10 0.0127(5) 0.0139(5) 0.0130(5) -0.0006(4) -0.0051(4) -0.0041(4)
C11 0.0176(5) 0.0212(6) 0.0119(5) -0.0040(4) -0.0051(4) -0.0002(4)
C12 0.0147(5) 0.0214(6) 0.0164(5) -0.0064(4) -0.0031(4) -0.0001(4)
C13 0.0119(5) 0.0168(5) 0.0167(5) -0.0022(4) -0.0046(4) -0.0037(4)
C14 0.0137(5) 0.0157(5) 0.0134(5) 0.0001(4) -0.0056(4) -0.0047(4)

loop_
_atom_type_symbol
_atom_type_description
_atom_type_scat_dispersion_real
_atom_type_scat_dispersion_imag
_atom_type_scat_source
C C 0.0030 0.0020 'International Tables Vol C Tables 4.2.6.8 and 6.1.1.4'
H H 0.0000 0.0000 'International Tables Vol C Tables 4.2.6.8 and 6.1.1.4'
N N 0.0060 0.0030 'International Tables Vol C Tables 4.2.6.8 and 6.1.1.4'
Ni Ni 0.3390 1.1120 'International Tables Vol C Tables 4.2.6.8 and 6.1.1.4'
O O 0.0110 0.0060 'International Tables Vol C Tables 4.2.6.8 and 6.1.1.4'

loop_
_geom_angle_atom_site_label_1
_geom_angle_atom_site_label_2
_geom_angle_atom_site_label_3
_geom_angle_site_symmetry_1
_geom_angle_site_symmetry_3
_geom_angle
O1 Ni1 O1 2 . 180.00(4)
O1 Ni1 O5 . . 87.28(3)
O1 Ni1 O5 2 . 92.72(3)
O1 Ni1 O5 . 2 92.72(3)
O1 Ni1 O5 2 2 87.28(3)
O1 Ni1 N1 . . 89.80(3)
O1 Ni1 N1 2 . 90.20(3)
O1 Ni1 N1 . 2 90.20(3)
O1 Ni1 N1 2 2 89.80(3)
O5 Ni1 O5 . 2 180.00(5)
N1 Ni1 O5 . . 92.75(3)
N1 Ni1 O5 2 . 87.25(3)
N1 Ni1 O5 . 2 87.25(3)
N1 Ni1 O5 2 2 92.75(3)
N1 Ni1 N1 . 2 180.0
C1 O1 Ni1 . . 126.76(7)
Ni1 O5 H51 . . 123.5(13)
Ni1 O5 H52 . . 99.2(13)
H51 O5 H52 . . 105.1(18)
C9 N1 Ni1 . . 119.42(7)
C9 N1 C13 . . 118.17(10)
C13 N1 Ni1 . . 122.41(7)
C14 N2 H21 . . 123.2(12)
C14 N2 H22 . . 117.9(12)
H21 N2 H22 . . 118.1(16)
O1 C1 C2 . . 117.45(9)
O2 C1 O1 . . 125.71(10)
O2 C1 C2 . . 116.78(10)
C3 C2 C1 . . 120.03(10)
C7 C2 C1 . . 119.88(10)
C7 C2 C3 . . 119.91(10)
C2 C3 H3 . . 119.9
C4 C3 C2 . . 120.27(10)
C4 C3 H3 . . 119.9
C3 C4 C5 . . 119.58(11)
C3 C4 H4 . . 120.2
C5 C4 H4 . . 120.2
C4 C5 C8 . . 121.24(11)
C6 C5 C4 . . 120.33(10)
C6 C5 C8 . . 118.43(11)
C5 C6 C7 . . 120.16(10)
C5 C6 H6 . . 119.9
C7 C6 H6 . . 119.9
C2 C7 C6 . . 119.70(10)
C2 C7 H7 . . 120.2
C6 C7 H7 . . 120.2
O3 C8 C5 . . 124.85(12)
O3 C8 H8 . . 120.3(10)
C5 C8 H8 . . 114.8(10)
N1 C9 C10 . . 123.16(10)
N1 C9 H9 . . 118.4
C10 C9 H9 . . 118.4
C9 C10 C11 . . 118.14(10)
C9 C10 C14 . . 117.48(10)
C11 C10 C14 . . 124.36(10)
C10 C11 H11 . . 120.5
C12 C11 C10 . . 119.09(10)
C12 C11 H11 . . 120.5
C11 C12 H12 . . 120.5
C13 C12 C11 . . 118.97(10)
C13 C12 H12 . . 120.5
N1 C13 C12 . . 122.46(10)
N1 C13 H13 . . 118.8
C12 C13 H13 . . 118.8
O4 C14 N2 . . 122.55(10)
O4 C14 C10 . . 119.75(10)
N2 C14 C10 . . 117.66(10)

loop_
_geom_bond_atom_site_label_1
_geom_bond_atom_site_label_2
_geom_bond_site_symmetry_2
_geom_bond_distance
Ni1 O1 . 2.0650(8)
Ni1 O1 2 2.0650(8)
Ni1 O5 . 2.0879(8)
Ni1 O5 2 2.0879(8)
Ni1 N1 . 2.0773(9)
Ni1 N1 2 2.0773(9)
O1 C1 . 1.2603(13)
O2 C1 . 1.2594(13)
O3 C8 . 1.2021(17)
O4 C14 . 1.2408(14)
O5 H51 . 0.82(2)
O5 H52 . 0.85(2)
N1 C9 . 1.3409(13)
N1 C13 . 1.3433(14)
N2 C14 . 1.3278(15)
N2 H21 . 0.866(18)
N2 H22 . 0.865(19)
C2 C1 . 1.5081(14)
C2 C3 . 1.3995(15)
C2 C7 . 1.3907(15)
C3 C4 . 1.3827(16)
C3 H3 . 0.9300
C4 H4 . 0.9300
C5 C4 . 1.3952(16)
C5 C8 . 1.4793(16)
C6 C5 . 1.3865(16)
C6 C7 . 1.3912(15)
C6 H6 . 0.9300
C7 H7 . 0.9300
C8 H8 . 0.993(18)
C9 C10 . 1.3885(15)
C9 H9 . 0.9300
C10 C11 . 1.3894(15)
C10 C14 . 1.4987(15)
C11 C12 . 1.3887(16)
C11 H11 . 0.9300
C12 H12 . 0.9300
C13 C12 . 1.3845(16)
C13 H13 . 0.9300

loop_
_geom_hbond_atom_site_label_D
_geom_hbond_atom_site_label_H
_geom_hbond_atom_site_label_A
_geom_hbond_site_symmetry_A
_geom_hbond_distance_DH
_geom_hbond_distance_HA
_geom_hbond_distance_DA
_geom_hbond_angle_DHA
_geom_hbond_publ_flag
N2 H21 O2 1_554 0.866(18) 2.078(18) 2.8774(13) 153.3(16) yes
N2 H22 O4 2_454 0.86(2) 2.05(2) 2.8936(15) 166(2) yes
O5 H51 O4 1_655 0.81(2) 2.08(2) 2.8628(12) 161.1(19) yes
O5 H52 O2 2_555 0.85(2) 1.84(2) 2.6634(13) 163(2) yes
C6 H6 O2 1_655 0.93 2.3800 3.3053(15) 172 yes
C13 H13 O3 2_665 0.93 2.4800 3.3081(18) 148 yes
C4 H4 Cg 2_565 0.93 2.7370 3.6489(14) 167 yes

loop_
_geom_torsion_atom_site_label_1
_geom_torsion_atom_site_label_2
_geom_torsion_atom_site_label_3
_geom_torsion_atom_site_label_4
_geom_torsion_site_symmetry_1
_geom_torsion
O1 Ni1 N1 C9 . -143.54(8)
O1 Ni1 N1 C9 2 36.46(8)
O1 Ni1 N1 C13 . 36.78(9)
O1 Ni1 N1 C13 2 -143.22(9)
O5 Ni1 O1 C1 . -154.22(9)
O5 Ni1 O1 C1 2 25.78(9)
O5 Ni1 N1 C9 . 129.19(8)
O5 Ni1 N1 C9 2 -50.81(8)
O5 Ni1 N1 C13 . -50.49(9)
O5 Ni1 N1 C13 2 129.51(9)
N1 Ni1 O1 C1 . 113.02(9)
N1 Ni1 O1 C1 2 -66.98(9)
Ni1 O1 C1 O2 . -19.24(16)
Ni1 O1 C1 C2 . 157.72(7)
Ni1 N1 C9 C10 . -178.84(8)
C13 N1 C9 C10 . 0.85(16)
Ni1 N1 C13 C12 . 179.48(9)
C9 N1 C13 C12 . -0.20(17)
C3 C2 C1 O1 . 161.91(10)
C3 C2 C1 O2 . -20.86(15)
C7 C2 C1 O1 . -23.01(15)
C7 C2 C1 O2 . 154.22(11)
C1 C2 C3 C4 . 173.58(11)
C7 C2 C3 C4 . -1.50(18)
C1 C2 C7 C6 . -172.92(10)
C3 C2 C7 C6 . 2.17(17)
C2 C3 C4 C5 . -0.60(19)
C6 C5 C4 C3 . 2.05(19)
C8 C5 C4 C3 . -177.91(12)
C4 C5 C8 O3 . 4.6(2)
C6 C5 C8 O3 . -175.38(15)
C7 C6 C5 C4 . -1.38(19)
C7 C6 C5 C8 . 178.58(12)
C5 C6 C7 C2 . -0.73(18)
N1 C9 C10 C11 . -0.85(17)
N1 C9 C10 C14 . 177.32(10)
C9 C10 C11 C12 . 0.18(17)
C14 C10 C11 C12 . -177.85(11)
C9 C10 C14 O4 . -0.81(16)
C9 C10 C14 N2 . -178.60(10)
C11 C10 C14 O4 . 177.24(11)
C11 C10 C14 N2 . -0.56(17)
C10 C11 C12 C13 . 0.42(18)
N1 C13 C12 C11 . -0.43(18)
